data_2003057
loop_
_publ_author_name
'Cho, Ching-Sheng'
'Dr Liau, Wen-Bin'
'Dr Chen, Leo-Wang'

_publ_section_title
;
 Single-crystal structure analysis of a novel aryl phosphinate
 diglycidyl ether
;
_journal_issue 4
_journal_name_full 'Acta Crystallographica Section B'
_journal_page_first 525
_journal_page_last 529
_journal_paper_doi 10.1107/S010876819900018X
_journal_volume 55
_journal_year 1999
_chemical_formula_moiety 'C24 H21 O6 P '
_chemical_formula_sum 'C24 H21 O6 P'
_chemical_formula_weight 436.40
_chemical_name_systematic ?
_space_group_IT_number 2
_symmetry_cell_setting triclinic
_symmetry_space_group_name_Hall '-P 1'
_symmetry_space_group_name_H-M 'P -1'
_cell_angle_alpha 80.05(3)
_cell_angle_beta 71.38(2)
_cell_angle_gamma 76.69(3)
_cell_formula_units_Z 2
_cell_length_a 8.507(3)
_cell_length_b 10.613(4)
_cell_length_c 12.457(3)
_cell_measurement_reflns_used 25
_cell_measurement_temperature 295
_cell_measurement_theta_max 10.94
_cell_measurement_theta_min 7.43
_cell_volume 1031.2(6)
_computing_cell_refinement CAD4-express
_computing_data_collection CAD4-express
_computing_data_reduction 'NRCVAX DATRD2'
_computing_molecular_graphics 'NRCVAX ORTEP'
_computing_publication_material 'NRCVAX TABLES'
_computing_structure_refinement 'NRCVAX LSTSQ'
_computing_structure_solution 'NRCVAX SOLVER'
_diffrn_ambient_temperature 295
_diffrn_measurement_device 'Enraf-Nonius CAD4    '
_diffrn_measurement_method 'Theta/2theta scan b/P/b '
_diffrn_radiation_monochromator graphite
_diffrn_radiation_source 'xray tube'
_diffrn_radiation_type 'Molybdenum K\a'
_diffrn_radiation_wavelength 0.71073
_diffrn_reflns_av_R_equivalents 0.010
_diffrn_reflns_limit_h_max 10
_diffrn_reflns_limit_h_min -9
_diffrn_reflns_limit_k_max 12
_diffrn_reflns_limit_k_min 0
_diffrn_reflns_limit_l_max 14
_diffrn_reflns_limit_l_min -14
_diffrn_reflns_number 3632
_diffrn_reflns_theta_max 24.92
_diffrn_reflns_theta_min 0.00
_diffrn_standards_decay_% 0.0
_diffrn_standards_interval_time 60
_diffrn_standards_number 3
_exptl_absorpt_coefficient_mu 0.17
_exptl_absorpt_correction_T_max 0.9528
_exptl_absorpt_correction_T_min 0.9178
_exptl_absorpt_correction_type empirical
_exptl_crystal_colour colorless
_exptl_crystal_density_diffrn 1.406
_exptl_crystal_description block
_exptl_crystal_F_000 456.37
_exptl_crystal_size_max 0.50
_exptl_crystal_size_mid 0.38
_exptl_crystal_size_min 0.20
_refine_diff_density_max 4.30
_refine_diff_density_min -2.50
_refine_ls_extinction_coef 6E2(2)
_refine_ls_extinction_method Larson
_refine_ls_goodness_of_fit_obs 1.48
_refine_ls_matrix_type atomblock
_refine_ls_number_parameters 299
_refine_ls_number_reflns 3619
_refine_ls_R_factor_all 0.063
_refine_ls_R_factor_obs 0.063
_refine_ls_shift/esd_max 0.010
_refine_ls_structure_factor_coef F
_refine_ls_weighting_details 'w = 1/(\s^2^(F)+0.0004F^2^)'
_refine_ls_weighting_scheme calc
_refine_ls_wR_factor_all 0.057
_refine_ls_wR_factor_obs 0.057
_reflns_number_observed 2634
_reflns_number_total 3619
_reflns_observed_criterion 'Inet > 2.0\s(Inet)'
_cod_data_source_file oa0018.cif
_cod_data_source_block I
_cod_depositor_comments
;
The following automatic conversions were performed:
'_symmetry_cell_setting' value 'Triclinic' changed to 'triclinic'
according to '/home/saulius/struct/CIF-dictionaries/cif_core.dic'
dictionary named 'cif_core.dic' version 2.4.1 from 2010-06-29.

Automatic conversion script
Id: cif_fix_enum 1527 2010-12-29 10:47:43Z saulius 

The following automatic conversions were performed:

'_symmetry_cell_setting' value 'Triclinic' changed to 'triclinic'
according to /home/saulius/struct/CIF-dictionaries/cif_core.dic
dictionary named 'cif_core.dic' version 2.4.1 from 2010-06-29.

Automatic conversion script
Id: cif_fix_values 1715 2011-07-08 13:25:40Z adriana 

The following automatic conversions were performed:

'_refine_ls_weighting_scheme' value '1/(\s^2^(F)+0.0004F^2^)' was
changed to 'calc'. New tag '_refine_ls_weighting_details' was
created. The value of the new tag was set to 'w =
1/(\s^2^(F)+0.0004F^2^)'.

Automatic conversion script
Id: cif_fix_values 3143 2015-03-26 13:38:13Z robertas 
;
_cod_original_cell_volume 1031.1(6)
_cod_original_formula_sum 'C24 H21 O6 P '
_cod_database_code 2003057

loop_
_symmetry_equiv_pos_as_xyz
x,y,z
-x,-y,-z

loop_
_atom_site_aniso_label
_atom_site_aniso_U_11
_atom_site_aniso_U_22
_atom_site_aniso_U_33
_atom_site_aniso_U_12
_atom_site_aniso_U_13
_atom_site_aniso_U_23
_atom_site_aniso_type_symbol
P 0.0412(3) 0.0364(3) 0.0391(3) -0.0121(2) -0.0130(2) -0.0002(2) P
O1 0.0743(10) 0.0405(8) 0.0379(8) -0.0217(7) -0.0088(7) -0.0040(6) O
O2 0.0481(8) 0.0549(9) 0.0510(9) -0.0146(7) -0.0224(7) 0.0055(7) O
O3 0.0507(9) 0.0657(11) 0.0572(10) 0.0032(8) -0.0131(8) 0.0085(8) O
O4 0.0670(12) 0.0783(13) 0.0946(14) -0.0305(10) 0.0007(11) 0.0164(11) O
O5 0.1186(17) 0.0961(16) 0.0604(12) -0.0238(13) 0.0043(12) -0.0105(11) O
O6 0.0883(14) 0.0970(15) 0.0603(12) -0.0291(11) 0.0048(10) -0.0101(10) O
C1 0.0392(11) 0.0353(11) 0.0444(11) -0.0073(9) -0.0152(9) -0.0050(9) C
C2 0.0719(16) 0.0387(12) 0.0527(13) -0.0134(11) -0.0194(12) -0.0028(10) C
C3 0.099(2) 0.0427(14) 0.0630(16) -0.0160(13) -0.0282(15) -0.0115(12) C
C4 0.0859(18) 0.0595(15) 0.0453(13) -0.0144(13) -0.0198(13) -0.0151(11) C
C5 0.0646(14) 0.0485(13) 0.0425(12) -0.0173(11) -0.0144(11) -0.0037(10) C
C6 0.0377(10) 0.0398(11) 0.0400(11) -0.0080(9) -0.0113(9) -0.0043(9) C
C7 0.0376(10) 0.0350(11) 0.0431(11) -0.0076(8) -0.0113(9) -0.0032(9) C
C8 0.0629(14) 0.0487(13) 0.0433(13) -0.0169(11) -0.0035(11) -0.0022(10) C
C9 0.0806(17) 0.0437(13) 0.0584(15) -0.0246(12) -0.0047(13) 0.0039(11) C
C10 0.0649(15) 0.0352(12) 0.0643(15) -0.0179(11) -0.0103(12) -0.0046(11) C
C11 0.0493(12) 0.0383(12) 0.0497(12) -0.0093(10) -0.0133(10) -0.0090(10) C
C12 0.0358(10) 0.0361(11) 0.0417(11) -0.0087(8) -0.0118(9) -0.0004(9) C
C13 0.0410(11) 0.0406(11) 0.0434(11) -0.0080(9) -0.0104(9) -0.0070(9) C
C14 0.0454(12) 0.0499(13) 0.0450(12) -0.0029(10) -0.0104(10) -0.0082(10) C
C15 0.0393(12) 0.0772(17) 0.0623(15) -0.0032(11) -0.0135(11) -0.0104(13) C
C16 0.0391(13) 0.0768(18) 0.0762(17) -0.0129(12) -0.0038(12) -0.0190(14) C
C17 0.0519(13) 0.0536(14) 0.0598(15) -0.0212(11) 0.0015(11) -0.0077(11) C
C18 0.0477(12) 0.0452(13) 0.0519(13) -0.0114(10) -0.0099(10) -0.0025(10) C
C19 0.0677(16) 0.0687(17) 0.0514(14) 0.0185(13) -0.0109(12) -0.0065(13) C
C20 0.088(2) 0.0664(17) 0.0721(18) 0.0075(15) -0.0336(16) -0.0075(14) C
C21 0.081(2) 0.097(2) 0.095(2) 0.0012(18) -0.0298(18) 0.0199(19) C
C22 0.094(2) 0.0631(18) 0.0715(18) -0.0211(16) 0.0090(16) -0.0011(14) C
C23 0.061(3) 0.067(3) 0.055(2) -0.021(2) -0.012(2) 0.001(2) C
C24 0.071(3) 0.103(4) 0.076(3) -0.005(3) -0.012(3) 0.024(3) C
C23' 0.054(4) 0.086(5) 0.071(4) -0.020(3) -0.022(3) 0.025(4) C
C24' 0.061(4) 0.066(4) 0.061(4) -0.023(3) -0.005(3) -0.010(3) C

loop_
_atom_site_label
_atom_site_fract_x
_atom_site_fract_y
_atom_site_fract_z
_atom_site_U_iso_or_equiv
_atom_site_thermal_displace_type
_atom_site_calc_flag
_atom_site_refinement_flags
_atom_site_type_symbol
P 0.91830(7) 0.72952(5) 0.42866(4) 0.0383(3) Uani ? . P
O1 0.9139(2) 0.88184(13) 0.41924(11) 0.0509(10) Uani ? . O
O2 1.01965(18) 0.65441(14) 0.50183(12) 0.0500(9) Uani ? . O
O3 0.62925(19) 0.88473(16) 0.34941(13) 0.0628(10) Uani ? . O
O4 0.4335(2) 0.50935(19) 0.70245(17) 0.0863(13) Uani ? . O
O5 0.6501(3) 1.0762(2) 0.13093(17) 0.0982(17) Uani ? . O
O6 0.3526(3) 0.3511(2) 0.93426(15) 0.0861(14) Uani ? . O
C1 0.9910(2) 0.69429(19) 0.28446(17) 0.0388(11) Uani ? . C
C2 0.9979(3) 0.5676(2) 0.26422(19) 0.0539(15) Uani ? . C
C3 1.0522(4) 0.5342(2) 0.1545(2) 0.0658(18) Uani ? . C
C4 1.0977(3) 0.6271(2) 0.0647(2) 0.0621(17) Uani ? . C
C5 1.0911(3) 0.7526(2) 0.08321(18) 0.0512(14) Uani ? . C
C6 1.0400(2) 0.78933(19) 0.19331(17) 0.0390(11) Uani ? . C
C7 1.0431(2) 0.92132(19) 0.21477(17) 0.0387(11) Uani ? . C
C8 1.1068(3) 1.0145(2) 0.12615(18) 0.0537(14) Uani ? . C
C9 1.1138(3) 1.1359(2) 0.1470(2) 0.0637(16) Uani ? . C
C10 1.0608(3) 1.1689(2) 0.2571(2) 0.0555(14) Uani ? . C
C11 0.9971(3) 1.0809(2) 0.34569(18) 0.0453(12) Uani ? . C
C12 0.9875(2) 0.96034(19) 0.32373(17) 0.0379(11) Uani ? . C
C13 0.7009(3) 0.7147(2) 0.48413(17) 0.0417(12) Uani ? . C
C14 0.5772(3) 0.7927(2) 0.43766(18) 0.0481(12) Uani ? . C
C15 0.4131(3) 0.7708(3) 0.4793(2) 0.0609(16) Uani ? . C
C16 0.3723(3) 0.6749(3) 0.5663(2) 0.0655(16) Uani ? . C
C17 0.4916(3) 0.5992(2) 0.6148(2) 0.0573(14) Uani ? . C
C18 0.6568(3) 0.6177(2) 0.57315(19) 0.0492(13) Uani ? . C
C19 0.5078(3) 0.9919(3) 0.3251(2) 0.0695(16) Uani ? . C
C20 0.5989(4) 1.0917(3) 0.2456(2) 0.0769(19) Uani ? . C
C21 0.5268(4) 1.1872(3) 0.1737(3) 0.097(2) Uani ? . C
C22 0.5480(4) 0.4195(3) 0.7485(3) 0.084(2) Uani ? . C
C23 0.4298(5) 0.3256(4) 0.8195(3) 0.061(3) Uani ? . C
C24 0.4840(6) 0.2380(6) 0.9056(4) 0.092(4) Uani ? . C
C23' 0.4999(8) 0.3175(7) 0.8488(6) 0.072(4) Uani ? . C
C24' 0.3475(8) 0.2776(6) 0.8532(5) 0.063(4) Uani ? . C
H2 0.964 0.503 0.328 0.0657 Uiso ? . H
H3 1.060 0.445 0.141 0.0764 Uiso ? . H
H4 1.135 0.604 -0.013 0.0735 Uiso ? . H
H5 1.121 0.817 0.019 0.0623 Uiso ? . H
H8 1.146 0.992 0.049 0.0621 Uiso ? . H
H9 1.158 1.199 0.084 0.0698 Uiso ? . H
H10 1.069 1.254 0.272 0.0634 Uiso ? . H
H11 0.959 1.103 0.424 0.0565 Uiso ? . H
H15 0.328 0.825 0.446 0.0693 Uiso ? . H
H16 0.257 0.659 0.595 0.0729 Uiso ? . H
H18 0.743 0.563 0.605 0.0587 Uiso ? . H
H19a 0.459 0.990 0.274 0.0935 Uiso ? . H
H19b 0.434 1.029 0.395 0.0708 Uiso ? . H
H20 0.684 1.119 0.274 0.0865 Uiso ? . H
H21a 0.547 1.273 0.143 0.0988 Uiso ? . H
H21b 0.414 1.188 0.176 0.0988 Uiso ? . H
H22a 0.634 0.378 0.687 0.0848 Uiso ? . H
H22b 0.589 0.467 0.792 0.0848 Uiso ? . H
H23 0.366 0.295 0.781 0.0685 Uiso ? . H
H24a 0.464 0.150 0.926 0.0914 Uiso ? . H
H24b 0.599 0.232 0.913 0.0914 Uiso ? . H
H23' 0.591 0.247 0.867 0.0807 Uiso ? . H
H24'a 0.331 0.190 0.869 0.0736 Uiso ? . H
H24'b 0.293 0.318 0.793 0.0736 Uiso ? . H

loop_
_atom_type_symbol
_atom_type_description
_atom_type_scat_dispersion_real
_atom_type_scat_dispersion_imag
_atom_type_scat_source
C ? 0.002 0.002 'International Tables Vol. IV Table 2.2B'
H ? 0.000 0.000 'International Tables Vol. IV Table 2.2B'
O ? 0.008 0.006 'International Tables Vol. IV Table 2.2B'
P ? 0.090 0.095 'International Tables Vol. IV Table 2.2B'

loop_
_geom_angle_atom_site_label_1
_geom_angle_atom_site_label_2
_geom_angle_atom_site_label_3
_geom_angle
_geom_angle_publ_flag
O1 P O2 111.96(9) yes
O1 P C1 103.87(9) yes
O1 P C13 104.14(9) yes
O2 P C1 115.46(9) yes
O2 P C13 112.41(9) yes
C1 P C13 108.07(10) yes
P O1 C12 127.02(13) yes
C14 O3 C19 118.50(18) yes
C17 O4 C22 119.2(2) yes
C20 O5 C21 59.49(19) yes
C23 O6 C24 59.3(3) yes
C23 O6 C23' 32.2(3) yes
C23 O6 C24' 37.8(3) yes
C24 O6 C23' 41.7(3) yes
C24 O6 C24' 61.5(4) yes
C23' O6 C24' 62.3(4) yes
P C1 C2 117.50(16) yes
P C1 C6 122.00(15) yes
C2 C1 C6 120.51(19) yes
C1 C2 C3 120.4(2) yes
C2 C3 C4 119.6(2) yes
C3 C4 C5 120.8(2) yes
C4 C5 C6 121.2(2) yes
C1 C6 C5 117.53(18) yes
C1 C6 C7 120.62(18) yes
C5 C6 C7 121.81(18) yes
C6 C7 C8 121.96(18) yes
C6 C7 C12 122.35(17) yes
C8 C7 C12 115.67(18) yes
C7 C8 C9 121.7(2) yes
C8 C9 C10 120.4(2) yes
C9 C10 C11 119.6(2) yes
C10 C11 C12 119.6(2) yes
O1 C12 C7 122.51(17) yes
O1 C12 C11 114.45(18) yes
C7 C12 C11 123.02(18) yes
P C13 C14 122.03(16) yes
P C13 C18 118.26(16) yes
C14 C13 C18 119.64(19) yes
O3 C14 C13 116.71(19) yes
O3 C14 C15 123.9(2) yes
C13 C14 C15 119.4(2) yes
C14 C15 C16 120.2(2) yes
C15 C16 C17 121.2(2) yes
O4 C17 C16 115.3(2) yes
O4 C17 C18 125.2(2) yes
C16 C17 C18 119.5(2) yes
C13 C18 C17 120.0(2) yes
O3 C19 C20 108.1(2) yes
O5 C20 C19 116.8(3) yes
O5 C20 C21 62.3(2) yes
C19 C20 C21 123.4(3) yes
O5 C21 C20 58.26(19) yes
O4 C22 C23 98.6(3) yes
O4 C22 C23' 124.6(3) yes
C23 C22 C23' 29.3(3) yes
O6 C23 C22 114.2(3) yes
O6 C23 C24 61.5(3) yes
O6 C23 C23' 71.4(6) yes
O6 C23 C24' 69.9(5) yes
C22 C23 C24 116.7(4) yes
C22 C23 C23' 73.9(6) yes
C22 C23 C24' 169.4(6) yes
C24 C23 C23' 43.7(6) yes
C24 C23 C24' 73.9(5) yes
C23' C23 C24' 116.6(8) yes
O6 C24 C23 59.2(3) yes
O6 C24 C23' 65.6(5) yes
O6 C24 C24' 57.5(3) yes
C23 C24 C23' 32.1(4) yes
C23 C24 C24' 37.0(3) yes
C23' C24 C24' 68.6(5) yes
O6 C23' C22 117.7(5) yes
O6 C23' C23 76.4(6) yes
O6 C23' C24 72.7(5) yes
O6 C23' C24' 59.4(4) yes
C22 C23' C23 76.8(6) yes
C22 C23' C24 169.2(8) yes
C22 C23' C24' 111.3(5) yes
C23 C23' C24 104.3(8) yes
C23 C23' C24' 34.5(5) yes
C24 C23' C24' 70.6(6) yes
O6 C24' C23 72.3(5) yes
O6 C24' C24 61.0(4) yes
O6 C24' C23' 58.3(4) yes
C23 C24' C24 69.2(5) yes
C23 C24' C23' 28.9(4) yes
C24 C24' C23' 40.8(4) yes

loop_
_geom_bond_atom_site_label_1
_geom_bond_atom_site_label_2
_geom_bond_distance
_geom_bond_publ_flag
P O1 1.5932(16) yes
P O2 1.4641(15) yes
P C1 1.779(2) yes
P C13 1.790(2) yes
O1 C12 1.387(2) yes
O3 C14 1.370(3) yes
O3 C19 1.412(3) yes
O4 C17 1.363(3) yes
O4 C22 1.389(4) yes
O5 C20 1.381(3) yes
O5 C21 1.437(4) yes
O6 C23 1.415(4) yes
O6 C24 1.447(6) yes
O6 C23' 1.380(7) yes
O6 C24' 1.395(7) yes
C1 C2 1.395(3) yes
C1 C6 1.406(3) yes
C2 C3 1.376(3) yes
C3 C4 1.375(4) yes
C4 C5 1.377(3) yes
C5 C6 1.395(3) yes
C6 C7 1.478(3) yes
C7 C8 1.406(3) yes
C7 C12 1.390(3) yes
C8 C9 1.376(3) yes
C9 C10 1.381(4) yes
C10 C11 1.371(3) yes
C11 C12 1.379(3) yes
C13 C14 1.396(3) yes
C13 C18 1.396(3) yes
C14 C15 1.384(3) yes
C15 C16 1.369(4) yes
C16 C17 1.375(4) yes
C17 C18 1.382(3) yes
C19 C20 1.494(4) yes
C20 C21 1.399(4) yes
C22 C23 1.541(5) yes
C22 C23' 1.520(7) yes
C23 C24 1.415(6) yes
C23 C23' .776(8) yes
C23 C24' .910(7) yes
C24 C23' 1.008(8) yes
C24 C24' 1.455(8) yes
C23' C24' 1.436(9) yes
